data_4316959
loop_
_publ_author_name
'M. A. Palacios'
'Antonio J. Mota'
'Jes\'us E. Perea-Buceta'
'Fraser J. White'
'Euan K. Brechin'
'Enrique Colacio'

_publ_contact_author_email fraser.white@ed.ac.uk
_publ_contact_author_name 'Fraser J. White'
_publ_section_title
;
 Antiferromagnetic versus Ferromagnetic Exchange Interactions in
 Bis(\m-Ooximate)dinickel(II) Units for a Series of Closely Related Cube
 Shaped Carboxamideoximate-Bridged Ni4 Complexes. A Combined Experimental
 and Theoretical Magneto-Structural Study
;
_journal_name_full 'Inorganic Chemistry'
_journal_page_first 10156
_journal_page_last 10165
_journal_paper_doi 10.1021/ic101435b
_journal_volume 49
_journal_year 2010
_chemical_compound_source 'Maria Angeles Palacios Lopez'
_chemical_formula_moiety 'C44 H46 N20 Ni4 O10, 2(Cl O4), 4(C H4 O)'
_chemical_formula_sum 'C48 H62 Cl2 N20 Ni4 O22'
_chemical_formula_weight 1576.92
_chemical_name_systematic
; 
 ? 
;
_space_group_IT_number 60
_symmetry_cell_setting orthorhombic
_symmetry_space_group_name_Hall '-P 2n 2ab'
_symmetry_space_group_name_H-M 'P b c n'
_atom_sites_solution_hydrogens geom
_atom_sites_solution_primary direct
_atom_sites_solution_secondary difmap
_audit_creation_method SHELXL-97
_cell_angle_alpha 90.00
_cell_angle_beta 90.00
_cell_angle_gamma 90.00
_cell_formula_units_Z 4
_cell_length_a 18.1300(4)
_cell_length_b 25.3252(5)
_cell_length_c 14.4407(5)
_cell_measurement_reflns_used 12844
_cell_measurement_temperature 100(2)
_cell_measurement_theta_max 61.9455
_cell_measurement_theta_min 2.4349
_cell_volume 6630.4(3)
_computing_cell_refinement
;
CrysAlisPro, Oxford Diffraction Ltd.,
Version 1.171.34.9 (release 08-12-2009 CrysAlis171 .NET)
(compiled Dec  8 2009,17:31:18)
;
_computing_data_collection
;
CrysAlisPro, Oxford Diffraction Ltd.,
Version 1.171.34.9 (release 08-12-2009 CrysAlis171 .NET)
(compiled Dec  8 2009,17:31:18)
;
_computing_data_reduction
;
CrysAlisPro, Oxford Diffraction Ltd.,
Version 1.171.34.9 (release 08-12-2009 CrysAlis171 .NET)
(compiled Dec  8 2009,17:31:18)
;
_computing_molecular_graphics Shelxp
_computing_publication_material 'Platon, encifer'
_computing_structure_refinement 'SHELXL-97 (Sheldrick, 2008)'
_computing_structure_solution 'Shelxs Sheldrick'
_diffrn_ambient_temperature 100(2)
_diffrn_detector_area_resol_mean 10.3147
_diffrn_measured_fraction_theta_full 0.993
_diffrn_measured_fraction_theta_max 0.993
_diffrn_measurement_details
;
  1 omega   -6.00   31.00   1.0000    1.5000
omega____ theta____ kappa____ phi______ frames
    -       -1.2622  -89.0000 -111.0000 37

  2 omega  -88.00  -55.00   1.0000    1.5000
omega____ theta____ kappa____ phi______ frames
    -        1.2622  179.0000 -150.0000 33

  3 omega  -82.00  -36.00   1.0000    1.5000
omega____ theta____ kappa____ phi______ frames
    -        1.2622  179.0000   60.0000 46

  4 omega   57.00  150.00   1.0000    5.0000
omega____ theta____ kappa____ phi______ frames
    -       84.3951   45.0000 -150.0000 93

  5 omega   99.00  157.00   1.0000    5.0000
omega____ theta____ kappa____ phi______ frames
    -       84.3951  125.0000 -150.0000 58

  6 omega   30.00  145.00   1.0000    5.0000
omega____ theta____ kappa____ phi______ frames
    -       84.3951  -15.0000 -180.0000 115

  7 omega  -25.00   77.00   1.0000    1.5000
omega____ theta____ kappa____ phi______ frames
    -        1.2622   37.0000    0.0000 102

  8 omega  -31.00   78.00   1.0000    1.5000
omega____ theta____ kappa____ phi______ frames
    -        1.2622   72.0000   81.0000 109

  9 omega   51.00  163.00   1.0000    5.0000
omega____ theta____ kappa____ phi______ frames
    -       84.3951   77.0000  -30.0000 112

 10 omega   51.00  142.00   1.0000    5.0000
omega____ theta____ kappa____ phi______ frames
    -       84.3951   77.0000  -90.0000 91

;
_diffrn_measurement_device_type 'SuperNova, Dual, Cu at zero, Atlas'
_diffrn_measurement_method 'Phi and Omega scans'
_diffrn_radiation_monochromator mirror
_diffrn_radiation_source 'SuperNova (Cu) X-ray Source'
_diffrn_radiation_type 'Cu K\a'
_diffrn_radiation_wavelength 1.5418
_diffrn_reflns_av_R_equivalents 0.0335
_diffrn_reflns_av_sigmaI/netI 0.0226
_diffrn_reflns_limit_h_max 20
_diffrn_reflns_limit_h_min -20
_diffrn_reflns_limit_k_max 28
_diffrn_reflns_limit_k_min -28
_diffrn_reflns_limit_l_max 16
_diffrn_reflns_limit_l_min -13
_diffrn_reflns_number 25745
_diffrn_reflns_theta_full 62.03
_diffrn_reflns_theta_max 62.03
_diffrn_reflns_theta_min 3.00
_exptl_absorpt_coefficient_mu 2.777
_exptl_absorpt_correction_T_max 0.853
_exptl_absorpt_correction_T_min 0.784
_exptl_absorpt_correction_type analytical
_exptl_absorpt_process_details
;
CrysAlisPro, Oxford Diffraction Ltd.,
Version 1.171.34.9 (release 08-12-2009 CrysAlis171 .NET)
(compiled Dec  8 2009,17:31:18)
Analytical numeric absorption correction using a multifaceted crystal
   model based on expressions derived by R.C. Clark & J.S. Reid.
(Clark, R. C. & Reid, J. S. (1995). Acta Cryst. A51, 887-897)
;
_exptl_crystal_colour colourless
_exptl_crystal_density_diffrn 1.580
_exptl_crystal_density_method 'not measured'
_exptl_crystal_description 'brown block'
_exptl_crystal_F_000 3248
_exptl_crystal_recrystallization_method 'slow evaporation of MeOH solution'
_exptl_crystal_size_max 0.2062
_exptl_crystal_size_mid 0.1266
_exptl_crystal_size_min 0.1212
_platon_squeeze_details
;
;
_refine_diff_density_max 0.393
_refine_diff_density_min -0.404
_refine_diff_density_rms 0.046
_refine_ls_extinction_method none
_refine_ls_goodness_of_fit_ref 1.093
_refine_ls_hydrogen_treatment mixed
_refine_ls_matrix_type full
_refine_ls_number_parameters 403
_refine_ls_number_reflns 5194
_refine_ls_number_restraints 96
_refine_ls_restrained_S_all 1.090
_refine_ls_R_factor_all 0.0472
_refine_ls_R_factor_gt 0.0386
_refine_ls_shift/su_max 0.001
_refine_ls_shift/su_mean 0.000
_refine_ls_structure_factor_coef Fsqd
_refine_ls_weighting_details 'calc w=1/[\s^2^(Fo^2^)+(0.0586P)^2^+1.9406P] where P=(Fo^2^+2Fc^2^)/3'
_refine_ls_weighting_scheme calc
_refine_ls_wR_factor_gt 0.1051
_refine_ls_wR_factor_ref 0.1106
_reflns_number_gt 4252
_reflns_number_total 5194
_reflns_threshold_expression >2sigma(I)
_cod_data_source_file ic101435b_si_001_3.cif
_cod_data_source_block compound3
_cod_original_sg_symbol_H-M 'P n c a'
_cod_database_code 4316959

loop_
_symmetry_equiv_pos_as_xyz
'x, y, z'
'-x+1/2, -y+1/2, z+1/2'
'-x, y, -z+1/2'
'x+1/2, -y+1/2, -z'
'-x, -y, -z'
'x-1/2, y-1/2, -z-1/2'
'x, -y, z-1/2'
'-x-1/2, y-1/2, z'

loop_
_atom_site_label
_atom_site_type_symbol
_atom_site_fract_x
_atom_site_fract_y
_atom_site_fract_z
_atom_site_U_iso_or_equiv
_atom_site_adp_type
_atom_site_occupancy
_atom_site_symmetry_multiplicity
_atom_site_calc_flag
_atom_site_refinement_flags
_atom_site_disorder_assembly
_atom_site_disorder_group
Ni1 Ni 0.07582(2) 0.407994(15) 0.20718(3) 0.04272(15) Uani 1 1 d . . .
Ni2 Ni 0.01714(2) 0.277400(15) 0.35314(3) 0.04492(15) Uani 1 1 d . . .
N1A N 0.29671(11) 0.37294(8) 0.27021(17) 0.0474(6) Uani 1 1 d . . .
C2A C 0.33172(16) 0.41960(11) 0.2791(2) 0.0579(8) Uani 1 1 d . . .
H2A H 0.3830 0.4196 0.2928 0.070 Uiso 1 1 calc R . .
C3A C 0.29596(16) 0.46740(11) 0.2691(3) 0.0628(9) Uani 1 1 d . . .
H3A H 0.3217 0.4999 0.2750 0.075 Uiso 1 1 calc R . .
C4A C 0.22182(15) 0.46609(10) 0.2502(2) 0.0567(8) Uani 1 1 d . . .
H4A H 0.1957 0.4983 0.2429 0.068 Uiso 1 1 calc R . .
N5A N 0.18575(12) 0.42065(8) 0.24198(17) 0.0467(6) Uani 1 1 d . . .
C6A C 0.22536(13) 0.37588(9) 0.25142(19) 0.0405(6) Uani 1 1 d . . .
C7A C 0.18195(14) 0.32672(9) 0.24402(18) 0.0380(6) Uani 1 1 d . . .
N8A N 0.21363(12) 0.28018(8) 0.26732(16) 0.0421(5) Uani 1 1 d D . .
H81A H 0.2542(13) 0.2781(12) 0.299(2) 0.063 Uiso 1 1 d D . .
H82A H 0.1850(15) 0.2530(9) 0.273(2) 0.063 Uiso 1 1 d D . .
N9A N 0.11402(11) 0.33237(7) 0.21845(15) 0.0385(5) Uani 1 1 d . . .
O10A O 0.07353(9) 0.28592(6) 0.22633(13) 0.0414(4) Uani 1 1 d . . .
N1B N 0.10629(13) 0.26620(9) 0.44425(17) 0.0534(6) Uani 1 1 d . . .
C2B C 0.13508(17) 0.22106(13) 0.4760(2) 0.0665(9) Uani 1 1 d . . .
H2B H 0.1165 0.1882 0.4544 0.080 Uiso 1 1 calc R . .
C3B C 0.1920(2) 0.22183(17) 0.5404(3) 0.0831(12) Uani 1 1 d . . .
H3B H 0.2120 0.1900 0.5644 0.100 Uiso 1 1 calc R . .
C4B C 0.2184(2) 0.26990(16) 0.5681(3) 0.0756(10) Uani 1 1 d . . .
H4B H 0.2582 0.2709 0.6109 0.091 Uiso 1 1 calc R . .
N5B N 0.19075(14) 0.31536(11) 0.53776(18) 0.0667(7) Uani 1 1 d . . .
C6B C 0.13539(15) 0.31125(12) 0.4777(2) 0.0517(7) Uani 1 1 d . . .
C7B C 0.10399(15) 0.36015(11) 0.43886(19) 0.0475(7) Uani 1 1 d . . .
N8B N 0.13699(13) 0.40629(10) 0.4550(2) 0.0560(6) Uani 1 1 d D . .
H81B H 0.1752(14) 0.4076(12) 0.489(2) 0.067 Uiso 1 1 d D . .
H82B H 0.1176(17) 0.4335(9) 0.429(2) 0.067 Uiso 1 1 d D . .
N9B N 0.04673(12) 0.35332(8) 0.38556(16) 0.0433(5) Uani 1 1 d . . .
O10B O 0.02801(9) 0.39979(6) 0.33927(13) 0.0442(4) Uani 1 1 d . . .
C1C C 0.0000 0.56834(14) 0.2500 0.0482(10) Uani 1 2 d SU . .
C2C C 0.0611(17) 0.5985(10) 0.208(2) 0.059(4) Uani 0.50 1 d PU A 1
H2C H 0.1051 0.5818 0.1872 0.071 Uiso 0.50 1 calc PR A 1
C3C C 0.0519(15) 0.6477(10) 0.2002(16) 0.068(4) Uani 0.50 1 d PU A 1
H3C H 0.0825 0.6658 0.1573 0.081 Uiso 0.50 1 calc PR A 1
C2C' C 0.0533(16) 0.5940(9) 0.210(2) 0.052(4) Uani 0.50 1 d PU A 2
H2C' H 0.0883 0.5745 0.1752 0.062 Uiso 0.50 1 calc PR A 2
C3C' C 0.0627(17) 0.6537(11) 0.2165(17) 0.072(4) Uani 0.50 1 d PU A 2
H3C' H 0.1065 0.6719 0.1994 0.086 Uiso 0.50 1 calc PR A 2
C4C C 0.0000 0.67821(17) 0.2500 0.0918(19) Uani 1 2 d SU . .
H4C H 0.0000 0.7157 0.2500 0.110 Uiso 0.50 1 calc PR A 1
C11C C 0.0000 0.50971(14) 0.2500 0.0493(10) Uani 1 2 d SU . .
O12C O 0.05636(10) 0.48680(7) 0.21693(15) 0.0527(5) Uani 1 1 d U . .
N1D N -0.05451(13) 0.26338(9) 0.46654(18) 0.0534(6) Uani 1 1 d . . .
C2D C -0.0845(2) 0.30129(13) 0.5153(3) 0.0799(11) Uani 1 1 d . . .
H2D H -0.0718 0.3368 0.5013 0.096 Uiso 1 1 calc R . .
C3D C -0.13411(19) 0.29180(15) 0.5867(3) 0.0776(11) Uani 1 1 d . . .
H3D H -0.1543 0.3211 0.6190 0.093 Uiso 1 1 calc R . .
N4D N -0.15410(14) 0.24473(12) 0.6111(2) 0.0671(7) Uani 1 1 d . . .
C5D C -0.1238(2) 0.20615(17) 0.5617(3) 0.0951(13) Uani 1 1 d . . .
H5D H -0.1358 0.1707 0.5773 0.114 Uiso 1 1 calc R . .
C6D C -0.0763(2) 0.21477(14) 0.4895(3) 0.0807(11) Uani 1 1 d . . .
H6D H -0.0585 0.1855 0.4549 0.097 Uiso 1 1 calc R . .
C1E C -0.0011(9) 0.11636(11) 0.2293(5) 0.059(3) Uani 0.50 1 d PGU B -1
C2E C 0.0253(7) 0.0869(2) 0.3035(4) 0.076(3) Uani 0.50 1 d PGU B -1
H2E H 0.0410 0.1042 0.3585 0.091 Uiso 0.50 1 calc PR B -1
C3E C 0.0286(4) 0.0322(2) 0.2974(4) 0.092(3) Uani 0.50 1 d PGU B -1
H3E H 0.0466 0.0121 0.3481 0.110 Uiso 0.50 1 calc PR B -1
C4E C 0.0056(5) 0.00692(10) 0.2170(5) 0.094(4) Uani 0.50 1 d PGU B -1
H4E H 0.0078 -0.0305 0.2128 0.113 Uiso 0.50 1 calc PR B -1
C5E C -0.0208(4) 0.0363(2) 0.1428(4) 0.091(3) Uani 0.50 1 d PG B -1
H5E H -0.0366 0.0191 0.0878 0.109 Uiso 0.50 1 calc PR B -1
C6E C -0.0241(7) 0.0911(2) 0.1490(4) 0.075(3) Uani 0.50 1 d PG B -1
H6E H -0.0421 0.1112 0.0983 0.090 Uiso 0.50 1 calc PR B -1
C11E C 0.0000 0.17622(15) 0.2500 0.0648(14) Uani 1 2 d SU . .
O12E O 0.01622(11) 0.19867(7) 0.32528(17) 0.0628(6) Uani 1 1 d U B .
O1F O 0.11023(11) 0.41790(7) 0.06774(16) 0.0580(5) Uani 1 1 d D . .
H1F H 0.1591(11) 0.4181(14) 0.054(3) 0.087 Uiso 1 1 d D . .
C2F C 0.07326(19) 0.45278(14) 0.0057(3) 0.0782(11) Uani 1 1 d . A .
H2F1 H 0.0215 0.4421 -0.0001 0.117 Uiso 1 1 calc R . .
H2F2 H 0.0970 0.4513 -0.0552 0.117 Uiso 1 1 calc R . .
H2F3 H 0.0758 0.4889 0.0297 0.117 Uiso 1 1 calc R . .

loop_
_atom_site_aniso_label
_atom_site_aniso_U_11
_atom_site_aniso_U_22
_atom_site_aniso_U_33
_atom_site_aniso_U_23
_atom_site_aniso_U_13
_atom_site_aniso_U_12
Ni1 0.0370(2) 0.0294(2) 0.0618(3) 0.00400(19) -0.0084(2) -0.00078(16)
Ni2 0.0413(3) 0.0357(2) 0.0578(3) 0.0102(2) 0.0075(2) 0.00663(17)
N1A 0.0346(11) 0.0474(12) 0.0602(16) 0.0053(10) -0.0045(11) 0.0016(9)
C2A 0.0403(15) 0.0487(15) 0.085(2) 0.0057(15) -0.0065(16) -0.0063(12)
C3A 0.0463(16) 0.0409(15) 0.101(3) 0.0050(15) -0.0111(17) -0.0082(12)
C4A 0.0450(16) 0.0362(13) 0.089(2) 0.0044(14) -0.0131(16) -0.0036(12)
N5A 0.0414(12) 0.0338(10) 0.0648(15) 0.0027(10) -0.0073(11) 0.0004(9)
C6A 0.0385(13) 0.0376(13) 0.0455(15) 0.0029(11) -0.0004(12) 0.0000(11)
C7A 0.0404(14) 0.0337(12) 0.0400(14) 0.0008(10) 0.0020(12) 0.0031(10)
N8A 0.0397(12) 0.0354(11) 0.0511(15) 0.0019(10) 0.0006(11) 0.0060(9)
N9A 0.0350(11) 0.0306(10) 0.0500(13) 0.0013(9) 0.0007(10) -0.0032(8)
O10A 0.0382(9) 0.0271(8) 0.0588(12) 0.0002(7) 0.0060(8) -0.0020(7)
N1B 0.0433(12) 0.0597(14) 0.0572(15) 0.0236(12) 0.0134(12) 0.0153(11)
C2B 0.0568(18) 0.0670(19) 0.076(2) 0.0328(17) 0.0187(18) 0.0186(15)
C3B 0.068(2) 0.103(3) 0.078(3) 0.048(2) 0.007(2) 0.034(2)
C4B 0.075(2) 0.097(3) 0.055(2) 0.015(2) -0.0056(18) 0.025(2)
N5B 0.0598(16) 0.0936(19) 0.0466(15) 0.0042(14) -0.0044(13) 0.0270(14)
C6B 0.0440(15) 0.0679(18) 0.0433(17) 0.0070(14) 0.0079(14) 0.0161(14)
C7B 0.0430(15) 0.0567(16) 0.0427(16) -0.0041(13) 0.0043(13) 0.0158(13)
N8B 0.0426(13) 0.0617(15) 0.0638(18) -0.0133(13) -0.0167(12) 0.0088(12)
N9B 0.0390(11) 0.0423(11) 0.0487(13) 0.0027(10) -0.0023(11) 0.0114(9)
O10B 0.0415(10) 0.0305(8) 0.0605(12) -0.0025(8) -0.0087(9) 0.0036(7)
C1C 0.062(3) 0.0323(18) 0.050(2) 0.000 -0.002(2) 0.000
C2C 0.071(7) 0.044(6) 0.062(8) 0.008(6) 0.008(6) -0.015(5)
C3C 0.097(8) 0.033(7) 0.073(8) -0.003(6) 0.041(7) -0.015(6)
C2C' 0.073(9) 0.026(5) 0.056(7) -0.004(5) 0.014(6) 0.011(5)
C3C' 0.105(8) 0.025(5) 0.084(9) -0.011(5) 0.022(7) -0.017(5)
C4C 0.128(5) 0.029(2) 0.118(5) 0.000 0.053(4) 0.000
C11C 0.047(2) 0.0340(18) 0.067(3) 0.000 -0.020(2) 0.000
O12C 0.0423(10) 0.0310(9) 0.0849(15) 0.0024(9) -0.0106(10) -0.0010(8)
N1D 0.0423(12) 0.0538(13) 0.0640(16) 0.0172(12) 0.0035(12) 0.0069(11)
C2D 0.080(2) 0.0592(19) 0.101(3) 0.0170(19) 0.044(2) 0.0113(17)
C3D 0.066(2) 0.077(2) 0.090(3) 0.011(2) 0.033(2) 0.0120(18)
N4D 0.0491(14) 0.0876(19) 0.0646(18) 0.0095(16) 0.0115(14) -0.0116(14)
C5D 0.111(3) 0.083(3) 0.092(3) 0.008(2) 0.043(3) -0.027(2)
C6D 0.091(3) 0.067(2) 0.084(3) 0.0023(19) 0.036(2) -0.0148(19)
C1E 0.038(2) 0.029(2) 0.111(9) 0.010(3) 0.028(7) 0.008(4)
C2E 0.059(5) 0.041(4) 0.128(8) 0.020(5) 0.031(6) 0.011(3)
C3E 0.065(5) 0.036(4) 0.174(10) 0.025(5) 0.026(6) 0.020(3)
C4E 0.048(4) 0.029(3) 0.204(12) 0.008(4) 0.019(7) 0.006(3)
C5E 0.062(5) 0.047(4) 0.165(11) -0.019(5) 0.023(7) -0.006(3)
C6E 0.056(5) 0.032(3) 0.136(10) -0.014(4) 0.012(7) -0.005(3)
C11E 0.042(2) 0.0226(18) 0.130(5) 0.000 0.029(3) 0.000
O12E 0.0562(12) 0.0347(10) 0.0976(18) 0.0169(11) 0.0231(12) 0.0087(9)
O1F 0.0526(11) 0.0519(11) 0.0695(14) 0.0205(10) -0.0096(11) -0.0067(9)
C2F 0.071(2) 0.071(2) 0.092(3) 0.035(2) -0.024(2) -0.0111(17)

loop_
_atom_type_symbol
_atom_type_description
_atom_type_scat_dispersion_real
_atom_type_scat_dispersion_imag
_atom_type_scat_source
C C 0.0181 0.0091 'International Tables Vol C Tables 4.2.6.8 and 6.1.1.4'
H H 0.0000 0.0000 'International Tables Vol C Tables 4.2.6.8 and 6.1.1.4'
N N 0.0311 0.0180 'International Tables Vol C Tables 4.2.6.8 and 6.1.1.4'
O O 0.0492 0.0322 'International Tables Vol C Tables 4.2.6.8 and 6.1.1.4'
Ni Ni -3.0029 0.5091 'International Tables Vol C Tables 4.2.6.8 and 6.1.1.4'
Cl Cl 0.3639 0.7018 'International Tables Vol C Tables 4.2.6.8 and 6.1.1.4'

loop_
_exptl_crystal_face_index_h
_exptl_crystal_face_index_k
_exptl_crystal_face_index_l
_exptl_crystal_face_perp_dist
_exptl_oxdiff_crystal_face_indexfrac_h
_exptl_oxdiff_crystal_face_indexfrac_k
_exptl_oxdiff_crystal_face_indexfrac_l
_exptl_oxdiff_crystal_face_x
_exptl_oxdiff_crystal_face_y
_exptl_oxdiff_crystal_face_z
-11 -6 1 0.0597 -11.0141 -6.0664 0.9603 0.5651 0.5438 -0.6382
3 -1 -9 0.0582 3.0339 -0.9657 -8.9980 -0.5584 -0.6294 -0.5330
10 9 -1 0.0766 10.0064 9.0635 -0.9623 -0.4020 -0.6589 0.6643
-2 -1 9 0.0627 -2.0282 -1.0305 9.0005 0.4277 0.6999 0.5324
10 -8 3 0.0610 10.0266 -7.9589 3.0329 -0.8076 0.3748 0.5218
-8 13 0 0.0444 -8.0405 12.9675 -0.0210 0.9479 -0.4299 -0.0725
-7 -7 -6 0.0820 -6.9839 -7.0309 -6.0325 0.0140 0.0328 -0.9739
3 -15 -3 0.1049 3.0427 -14.9898 -2.9997 -0.7936 0.4075 -0.4521
4 12 6 0.1057 3.9684 12.0188 6.0247 0.3455 -0.1996 0.9499
-6 -14 2 0.0793 -5.9919 -14.0481 1.9744 0.0133 0.8755 -0.5164
-2 -11 7 0.0695 -2.0038 -11.0345 6.9938 0.0302 1.0092 0.1296
2 -6 9 0.0646 1.9893 -6.0130 9.0117 0.0025 0.8478 0.6071
-4 2 -9 0.0607 -3.9859 1.9989 -9.0205 -0.0008 -0.6315 -0.8110
0 9 -8 0.0597 0.0063 9.0242 -8.0025 -0.0001 -0.9509 -0.3556
6 14 -1 0.0751 5.9890 14.0460 -0.9735 0.0233 -0.8069 0.5897
11 -4 -2 0.0581 11.0356 -3.9397 -1.9661 -0.9261 -0.1658 0.3087
12 0 2 0.0672 12.0186 0.0606 2.0428 -0.7160 -0.0888 0.7549
3 -9 -7 0.0817 3.0431 -8.9765 -7.0002 -0.7449 -0.1349 -0.5914
-2 -16 3 0.0798 -1.9829 -16.0302 2.9879 -0.2781 0.9581 -0.2916
3 -10 7 0.0588 3.0045 -10.0067 7.0114 -0.2661 0.8704 0.4088
5 -6 8 0.0663 4.9983 -5.9947 8.0211 -0.2313 0.7227 0.6859
-10 6 4 0.0574 -10.0431 5.9425 3.9722 0.9983 0.1949 -0.0602
-7 8 6 0.0622 -7.0465 7.9562 5.9852 0.9390 0.1863 0.2897
0 16 -2 0.0638 -0.0240 16.0173 -1.9939 0.4462 -0.8518 0.2634
8 5 -6 0.0675 8.0243 5.0599 -5.9754 -0.5829 -0.7857 0.0941

loop_
_geom_angle_atom_site_label_1
_geom_angle_atom_site_label_2
_geom_angle_atom_site_label_3
_geom_angle
_geom_angle_site_symmetry_1
_geom_angle_site_symmetry_3
_geom_angle_publ_flag
O10B Ni1 O12C 87.83(7) 3 . ?
O10B Ni1 N9A 104.31(7) 3 . ?
O12C Ni1 N9A 166.97(8) . . ?
O10B Ni1 N5A 173.84(9) 3 . ?
O12C Ni1 N5A 89.90(8) . . ?
N9A Ni1 N5A 78.49(8) . . ?
O10B Ni1 O10B 84.64(8) 3 . ?
O12C Ni1 O10B 87.87(7) . . ?
N9A Ni1 O10B 88.56(7) . . ?
N5A Ni1 O10B 101.00(9) . . ?
O10B Ni1 O1F 88.33(8) 3 . ?
O12C Ni1 O1F 90.04(8) . . ?
N9A Ni1 O1F 94.97(8) . . ?
N5A Ni1 O1F 85.95(9) . . ?
O10B Ni1 O1F 172.73(7) . . ?
O10A Ni2 O12E 89.18(8) 3 . ?
O10A Ni2 N9B 104.06(7) 3 . ?
O12E Ni2 N9B 165.13(8) . . ?
O10A Ni2 N1B 175.52(8) 3 . ?
O12E Ni2 N1B 89.88(9) . . ?
N9B Ni2 N1B 77.44(9) . . ?
O10A Ni2 O10A 83.68(7) 3 . ?
O12E Ni2 O10A 86.13(8) . . ?
N9B Ni2 O10A 88.59(8) . . ?
N1B Ni2 O10A 100.63(8) . . ?
O10A Ni2 N1D 87.60(8) 3 . ?
O12E Ni2 N1D 89.06(9) . . ?
N9B Ni2 N1D 98.10(9) . . ?
N1B Ni2 N1D 88.00(9) . . ?
O10A Ni2 N1D 170.10(9) . . ?
C6A N1A C2A 115.5(2) . . ?
N1A C2A C3A 122.5(3) . . ?
N1A C2A H2A 118.7 . . ?
C3A C2A H2A 118.7 . . ?
C4A C3A C2A 117.4(3) . . ?
C4A C3A H3A 121.3 . . ?
C2A C3A H3A 121.3 . . ?
N5A C4A C3A 121.4(3) . . ?
N5A C4A H4A 119.3 . . ?
C3A C4A H4A 119.3 . . ?
C4A N5A C6A 117.2(2) . . ?
C4A N5A Ni1 128.80(18) . . ?
C6A N5A Ni1 113.89(16) . . ?
N1A C6A N5A 126.0(2) . . ?
N1A C6A C7A 119.2(2) . . ?
N5A C6A C7A 114.7(2) . . ?
N9A C7A N8A 124.8(2) . . ?
N9A C7A C6A 115.8(2) . . ?
N8A C7A C6A 119.3(2) . . ?
C7A N8A H81A 123(2) . . ?
C7A N8A H82A 117(2) . . ?
H81A N8A H82A 114(3) . . ?
C7A N9A O10A 112.68(18) . . ?
C7A N9A Ni1 116.68(15) . . ?
O10A N9A Ni1 128.33(14) . . ?
N9A O10A Ni2 118.30(13) . 3 ?
N9A O10A Ni2 114.43(13) . . ?
Ni2 O10A Ni2 95.06(7) 3 . ?
C2B N1B C6B 116.6(3) . . ?
C2B N1B Ni2 129.0(2) . . ?
C6B N1B Ni2 114.29(17) . . ?
N1B C2B C3B 120.5(4) . . ?
N1B C2B H2B 119.8 . . ?
C3B C2B H2B 119.8 . . ?
C4B C3B C2B 117.9(3) . . ?
C4B C3B H3B 121.0 . . ?
C2B C3B H3B 121.0 . . ?
N5B C4B C3B 122.8(3) . . ?
N5B C4B H4B 118.6 . . ?
C3B C4B H4B 118.6 . . ?
C4B N5B C6B 115.6(3) . . ?
N5B C6B N1B 126.6(3) . . ?
N5B C6B C7B 118.3(3) . . ?
N1B C6B C7B 115.1(3) . . ?
N9B C7B N8B 125.3(2) . . ?
N9B C7B C6B 114.9(3) . . ?
N8B C7B C6B 119.7(3) . . ?
C7B N8B H81B 120(2) . . ?
C7B N8B H82B 116(2) . . ?
H81B N8B H82B 124(3) . . ?
C7B N9B O10B 111.4(2) . . ?
C7B N9B Ni2 117.88(17) . . ?
O10B N9B Ni2 128.16(16) . . ?
N9B O10B Ni1 118.37(13) . 3 ?
N9B O10B Ni1 114.66(13) . . ?
Ni1 O10B Ni1 94.19(8) 3 . ?
C2C' C1C C2C' 120.0(17) . 3 ?
C2C' C1C C2C 118.8(4) . 3 ?
C2C' C1C C2C 2(2) 3 3 ?
C2C' C1C C2C 2(2) . . ?
C2C' C1C C2C 118.8(4) 3 . ?
C2C C1C C2C 118(2) 3 . ?
C2C' C1C C11C 120.0(9) . . ?
C2C' C1C C11C 120.0(9) 3 . ?
C2C C1C C11C 121.1(11) 3 . ?
C2C C1C C11C 121.1(11) . . ?
C3C C2C C1C 116(2) . . ?
C3C C2C H2C 121.8 . . ?
C1C C2C H2C 121.8 . . ?
C2C C3C C4C 126(2) . . ?
C2C C3C H3C 117.1 . . ?
C4C C3C H3C 117.1 . . ?
C1C C2C' C3C' 123.6(19) . . ?
C1C C2C' H2C' 118.2 . . ?
C3C' C2C' H2C' 118.2 . . ?
C4C C3C' C2C' 112(2) . . ?
C4C C3C' H3C' 124.0 . . ?
C2C' C3C' H3C' 124.0 . . ?
C3C' C4C C3C' 127(2) . 3 ?
C3C' C4C C3C 118.6(6) . 3 ?
C3C' C4C C3C 14.0(19) 3 3 ?
C3C' C4C C3C 14.0(19) . . ?
C3C' C4C C3C 118.6(6) 3 . ?
C3C C4C C3C 113.7(19) 3 . ?
C3C' C4C H4C 116.7 . . ?
C3C' C4C H4C 116.7 3 . ?
C3C C4C H4C 123.2 3 . ?
C3C C4C H4C 123.2 . . ?
O12C C11C O12C 125.6(3) . 3 ?
O12C C11C C1C 117.22(16) . . ?
O12C C11C C1C 117.22(16) 3 . ?
C11C O12C Ni1 127.98(19) . . ?
C2D N1D C6D 114.8(3) . . ?
C2D N1D Ni2 123.2(2) . . ?
C6D N1D Ni2 121.8(2) . . ?
N1D C2D C3D 122.8(3) . . ?
N1D C2D H2D 118.6 . . ?
C3D C2D H2D 118.6 . . ?
N4D C3D C2D 122.9(3) . . ?
N4D C3D H3D 118.6 . . ?
C2D C3D H3D 118.6 . . ?
C3D N4D C5D 114.5(3) . . ?
N4D C5D C6D 123.4(4) . . ?
N4D C5D H5D 118.3 . . ?
C6D C5D H5D 118.3 . . ?
N1D C6D C5D 121.5(4) . . ?
N1D C6D H6D 119.3 . . ?
C5D C6D H6D 119.3 . . ?
C2E C1E C6E 120.0 . . ?
C2E C1E C11E 111.9(6) . . ?
C6E C1E C11E 128.1(6) . . ?
C1E C2E C3E 120.0 . . ?
C1E C2E H2E 120.0 . . ?
C3E C2E H2E 120.0 . . ?
C4E C3E C2E 120.0 . . ?
C4E C3E H3E 120.0 . . ?
C2E C3E H3E 120.0 . . ?
C5E C4E C3E 120.0 . . ?
C5E C4E H4E 120.0 . . ?
C3E C4E H4E 120.0 . . ?
C4E C5E C6E 120.0 . . ?
C4E C5E H5E 120.0 . . ?
C6E C5E H5E 120.0 . . ?
C5E C6E C1E 120.0 . . ?
C5E C6E H6E 120.0 . . ?
C1E C6E H6E 120.0 . . ?
O12E C11E O12E 126.4(4) 3 . ?
O12E C11E C1E 105.8(4) 3 . ?
O12E C11E C1E 127.7(4) . . ?
O12E C11E C1E 127.7(4) 3 3 ?
O12E C11E C1E 105.8(4) . 3 ?
C1E C11E C1E 22.3(6) . 3 ?
C11E O12E Ni2 127.9(2) . . ?
C2F O1F Ni1 122.1(2) . . ?
C2F O1F H1F 109(2) . . ?
Ni1 O1F H1F 120(3) . . ?
O1F C2F H2F1 109.5 . . ?
O1F C2F H2F2 109.5 . . ?
H2F1 C2F H2F2 109.5 . . ?
O1F C2F H2F3 109.5 . . ?
H2F1 C2F H2F3 109.5 . . ?
H2F2 C2F H2F3 109.5 . . ?

loop_
_geom_bond_atom_site_label_1
_geom_bond_atom_site_label_2
_geom_bond_distance
_geom_bond_site_symmetry_2
_geom_bond_publ_flag
Ni1 O10B 2.0092(17) 3 ?
Ni1 O12C 2.0315(17) . ?
Ni1 N9A 2.0431(19) . ?
Ni1 N5A 2.080(2) . ?
Ni1 O10B 2.105(2) . ?
Ni1 O1F 2.123(2) . ?
Ni2 O10A 2.0163(18) 3 ?
Ni2 O12E 2.034(2) . ?
Ni2 N9B 2.050(2) . ?
Ni2 N1B 2.103(2) . ?
Ni2 O10A 2.1084(18) . ?
Ni2 N1D 2.120(2) . ?
N1A C6A 1.324(3) . ?
N1A C2A 1.348(3) . ?
C2A C3A 1.381(4) . ?
C2A H2A 0.9500 . ?
C3A C4A 1.372(4) . ?
C3A H3A 0.9500 . ?
C4A N5A 1.329(3) . ?
C4A H4A 0.9500 . ?
N5A C6A 1.349(3) . ?
C6A C7A 1.477(3) . ?
C7A N9A 1.294(3) . ?
C7A N8A 1.354(3) . ?
N8A H81A 0.872(18) . ?
N8A H82A 0.865(18) . ?
N9A O10A 1.391(2) . ?
O10A Ni2 2.0163(18) 3 ?
N1B C2B 1.338(3) . ?
N1B C6B 1.347(4) . ?
C2B C3B 1.389(5) . ?
C2B H2B 0.9500 . ?
C3B C4B 1.368(5) . ?
C3B H3B 0.9500 . ?
C4B N5B 1.330(4) . ?
C4B H4B 0.9500 . ?
N5B C6B 1.330(4) . ?
C6B C7B 1.474(4) . ?
C7B N9B 1.304(3) . ?
C7B N8B 1.333(4) . ?
N8B H81B 0.854(18) . ?
N8B H82B 0.864(18) . ?
N9B O10B 1.395(3) . ?
O10B Ni1 2.0092(17) 3 ?
C1C C2C' 1.30(3) . ?
C1C C2C' 1.30(3) 3 ?
C1C C2C 1.48(3) 3 ?
C1C C2C 1.48(3) . ?
C1C C11C 1.485(5) . ?
C2C C3C 1.26(4) . ?
C2C H2C 0.9500 . ?
C3C C4C 1.41(3) . ?
C3C H3C 0.9500 . ?
C2C' C3C' 1.52(4) . ?
C2C' H2C' 0.9500 . ?
C3C' C4C 1.38(3) . ?
C3C' H3C' 0.9500 . ?
C4C C3C' 1.38(3) 3 ?
C4C C3C 1.41(3) 3 ?
C4C H4C 0.9500 . ?
C11C O12C 1.268(2) . ?
C11C O12C 1.269(2) 3 ?
N1D C2D 1.309(4) . ?
N1D C6D 1.335(4) . ?
C2D C3D 1.388(5) . ?
C2D H2D 0.9500 . ?
C3D N4D 1.295(4) . ?
C3D H3D 0.9500 . ?
N4D C5D 1.328(5) . ?
C5D C6D 1.371(5) . ?
C5D H5D 0.9500 . ?
C6D H6D 0.9500 . ?
C1E C2E 1.3900 . ?
C1E C6E 1.3900 . ?
C1E C11E 1.545(5) . ?
C2E C3E 1.3900 . ?
C2E H2E 0.9500 . ?
C3E C4E 1.3900 . ?
C3E H3E 0.9500 . ?
C4E C5E 1.3900 . ?
C4E H4E 0.9500 . ?
C5E C6E 1.3900 . ?
C5E H5E 0.9500 . ?
C6E H6E 0.9500 . ?
C11E O12E 1.261(3) 3 ?
C11E O12E 1.262(3) . ?
C11E C1E 1.545(5) 3 ?
O1F C2F 1.426(4) . ?
O1F H1F 0.908(18) . ?
C2F H2F1 0.9800 . ?
C2F H2F2 0.9800 . ?
C2F H2F3 0.9800 . ?

loop_
_platon_squeeze_void_nr
_platon_squeeze_void_average_x
_platon_squeeze_void_average_y
_platon_squeeze_void_average_z
_platon_squeeze_void_volume
_platon_squeeze_void_count_electrons
_platon_squeeze_void_content
1 0.000 0.000 -0.024 959 338 ' '
2 0.500 0.500 0.010 959 338 ' '
